data_4316968
loop_
_publ_author_name
'Ji-Jun Jiang'
'Mei Pan'
'Jun-Min Liu'
'Wei Wang'
'Cheng-Yong Su'

_publ_section_title
;
 Assembly of Robust and Porous Hydrogen-Bonded Coordination Frameworks:
 Isomorphism, Polymorphism, and Selective Adsorption
;
_journal_name_full 'Inorganic Chemistry'
_journal_page_first 10166
_journal_page_last 10173
_journal_paper_doi 10.1021/ic1014384
_journal_volume 49
_journal_year 2010
_chemical_formula_sum 'C51 H54 Gd2 N20 O21'
_chemical_formula_weight 1597.64
_chemical_name_systematic
; 
 ? 
;
_space_group_IT_number 205
_symmetry_cell_setting cubic
_symmetry_space_group_name_Hall '-P 2ac 2ab 3'
_symmetry_space_group_name_H-M 'P a -3'
_atom_sites_solution_hydrogens geom
_atom_sites_solution_primary direct
_atom_sites_solution_secondary difmap
_audit_creation_method SHELXL-97
_cell_angle_alpha 90.00
_cell_angle_beta 90.00
_cell_angle_gamma 90.00
_cell_formula_units_Z 4
_cell_length_a 18.24120(10)
_cell_length_b 18.24120(10)
_cell_length_c 18.24120(10)
_cell_measurement_temperature 293(2)
_cell_volume 6069.60(6)
_computing_structure_refinement 'SHELXL-97 (Sheldrick, 1997)'
_computing_structure_solution 'SHELXS-97 (Sheldrick, 1990)'
_diffrn_ambient_temperature 293(2)
_diffrn_measured_fraction_theta_full 0.965
_diffrn_measured_fraction_theta_max 0.965
_diffrn_measurement_device_type apex
_diffrn_radiation_monochromator graphite
_diffrn_radiation_source 'fine-focus sealed tube'
_diffrn_radiation_type MoK\a
_diffrn_radiation_wavelength 0.71073
_diffrn_reflns_av_R_equivalents 0.0261
_diffrn_reflns_av_sigmaI/netI 0.0423
_diffrn_reflns_limit_h_max 22
_diffrn_reflns_limit_h_min -9
_diffrn_reflns_limit_k_max 18
_diffrn_reflns_limit_k_min -10
_diffrn_reflns_limit_l_max 5
_diffrn_reflns_limit_l_min -20
_diffrn_reflns_number 4470
_diffrn_reflns_theta_full 25.99
_diffrn_reflns_theta_max 25.99
_diffrn_reflns_theta_min 2.50
_exptl_absorpt_coefficient_mu 2.260
_exptl_absorpt_correction_T_max 0.7426
_exptl_absorpt_correction_T_min 0.6019
_exptl_absorpt_correction_type multi-scan
_exptl_absorpt_process_details sadabs
_exptl_crystal_colour colorless
_exptl_crystal_density_diffrn 1.748
_exptl_crystal_density_method 'not measured'
_exptl_crystal_description block
_exptl_crystal_F_000 3184
_exptl_crystal_size_max 0.25
_exptl_crystal_size_mid 0.15
_exptl_crystal_size_min 0.14
_refine_diff_density_max 0.855
_refine_diff_density_min -0.824
_refine_diff_density_rms 0.077
_refine_ls_extinction_method none
_refine_ls_goodness_of_fit_ref 1.017
_refine_ls_hydrogen_treatment geom
_refine_ls_matrix_type full
_refine_ls_number_parameters 144
_refine_ls_number_reflns 1931
_refine_ls_number_restraints 2
_refine_ls_restrained_S_all 1.017
_refine_ls_R_factor_all 0.0469
_refine_ls_R_factor_gt 0.0287
_refine_ls_shift/su_max 0.002
_refine_ls_shift/su_mean 0.000
_refine_ls_structure_factor_coef Fsqd
_refine_ls_weighting_details 'calc w=1/[\s^2^(Fo^2^)+(0.0427P)^2^+0.0000P] where P=(Fo^2^+2Fc^2^)/3'
_refine_ls_weighting_scheme calc
_refine_ls_wR_factor_gt 0.0733
_refine_ls_wR_factor_ref 0.0784
_reflns_number_gt 1392
_reflns_number_total 1931
_reflns_threshold_expression >2sigma(I)
_cod_data_source_file ic1014384_si_001_09.cif
_cod_data_source_block 3-gd-1.5MeOH
_cod_database_code 4316968

loop_
_symmetry_equiv_pos_as_xyz
'x, y, z'
'-x+1/2, -y, z+1/2'
'-x, y+1/2, -z+1/2'
'x+1/2, -y+1/2, -z'
'z, x, y'
'z+1/2, -x+1/2, -y'
'-z+1/2, -x, y+1/2'
'-z, x+1/2, -y+1/2'
'y, z, x'
'-y, z+1/2, -x+1/2'
'y+1/2, -z+1/2, -x'
'-y+1/2, -z, x+1/2'
'-x, -y, -z'
'x-1/2, y, -z-1/2'
'x, -y-1/2, z-1/2'
'-x-1/2, y-1/2, z'
'-z, -x, -y'
'-z-1/2, x-1/2, y'
'z-1/2, x, -y-1/2'
'z, -x-1/2, y-1/2'
'-y, -z, -x'
'y, -z-1/2, x-1/2'
'-y-1/2, z-1/2, x'
'y-1/2, z, -x-1/2'

loop_
_atom_site_label
_atom_site_type_symbol
_atom_site_fract_x
_atom_site_fract_y
_atom_site_fract_z
_atom_site_U_iso_or_equiv
_atom_site_adp_type
_atom_site_occupancy
_atom_site_symmetry_multiplicity
_atom_site_calc_flag
_atom_site_refinement_flags
_atom_site_disorder_assembly
_atom_site_disorder_group
Gd1 Gd 0.824367(9) 0.324367(9) 0.175633(9) 0.02268(13) Uani 1 3 d S . .
N1 N 0.73886(16) 0.23886(16) 0.26114(16) 0.0237(12) Uani 1 3 d S . .
N2 N 0.71257(17) 0.38512(17) 0.23363(17) 0.0264(7) Uani 1 1 d . . .
N3 N 0.62618(18) 0.39206(18) 0.31941(17) 0.0319(8) Uani 1 1 d . . .
H3A H 0.6005 0.3803 0.3571 0.038 Uiso 1 1 calc R . .
N4 N 0.97464(18) 0.2872(2) 0.13316(18) 0.0358(8) Uani 1 1 d . . .
C1 C 0.7082(2) 0.2829(2) 0.3220(2) 0.0291(9) Uani 1 1 d . . .
H1A H 0.6675 0.2571 0.3446 0.035 Uiso 1 1 calc R . .
H1B H 0.7454 0.2914 0.3590 0.035 Uiso 1 1 calc R . .
C2 C 0.6827(2) 0.3535(2) 0.2912(2) 0.0271(9) Uani 1 1 d . . .
C3 C 0.6171(2) 0.4541(2) 0.2764(2) 0.0310(9) Uani 1 1 d . . .
C4 C 0.5653(2) 0.5103(2) 0.2785(2) 0.0368(10) Uani 1 1 d . . .
H4A H 0.5304 0.5134 0.3155 0.044 Uiso 1 1 calc R . .
C5 C 0.5687(2) 0.5605(2) 0.2230(2) 0.0404(11) Uani 1 1 d . . .
H5A H 0.5347 0.5986 0.2222 0.048 Uiso 1 1 calc R . .
C6 C 0.6212(2) 0.5568(2) 0.1677(2) 0.0367(10) Uani 1 1 d . . .
H6A H 0.6206 0.5916 0.1305 0.044 Uiso 1 1 calc R . .
C7 C 0.6735(2) 0.5030(2) 0.1669(2) 0.0303(9) Uani 1 1 d . . .
H7A H 0.7094 0.5019 0.1308 0.036 Uiso 1 1 calc R . .
C8 C 0.6714(2) 0.4494(2) 0.2225(2) 0.0267(9) Uani 1 1 d . . .
O1 O 0.95622(15) 0.35015(16) 0.15605(15) 0.0348(7) Uani 1 1 d . . .
O2 O 0.92625(15) 0.23835(15) 0.13287(15) 0.0367(7) Uani 1 1 d . . .
O3 O 1.03752(15) 0.2758(2) 0.11185(19) 0.0578(10) Uani 1 1 d . . .
O4 O 1.0776(5) 0.0776(5) 0.0776(5) 0.210(8) Uani 1 3 d SD . .
C9 C 1.1237(3) 0.1237(3) 0.1237(3) 0.161(8) Uani 1 3 d SD . .
H9 H 1.0979 0.1466 0.1526 0.241 Uiso 0.33 1 calc PR . .
O5 O 1.0619(10) 0.5497(10) 0.0223(11) 0.060(5) Uiso 0.17 1 d PD . .
C10 C 1.0000 0.5000 0.0000 0.106(6) Uiso 1 6 d SD . .

loop_
_atom_site_aniso_label
_atom_site_aniso_U_11
_atom_site_aniso_U_22
_atom_site_aniso_U_33
_atom_site_aniso_U_23
_atom_site_aniso_U_13
_atom_site_aniso_U_12
Gd1 0.02268(13) 0.02268(13) 0.02268(13) 0.00273(8) 0.00273(8) -0.00273(8)
N1 0.0237(12) 0.0237(12) 0.0237(12) 0.0003(13) 0.0003(13) -0.0003(13)
N2 0.0248(17) 0.0253(17) 0.0292(18) -0.0018(14) 0.0042(14) 0.0000(14)
N3 0.0267(18) 0.043(2) 0.0259(17) -0.0043(16) 0.0097(14) 0.0009(15)
N4 0.0224(18) 0.052(2) 0.033(2) -0.0058(17) -0.0038(16) -0.0049(17)
C1 0.030(2) 0.035(2) 0.023(2) 0.0005(18) 0.0045(17) -0.0046(18)
C2 0.025(2) 0.029(2) 0.028(2) 0.0007(18) 0.0039(17) -0.0069(17)
C3 0.029(2) 0.037(2) 0.028(2) -0.0019(18) -0.0001(18) -0.0092(18)
C4 0.022(2) 0.045(3) 0.044(3) -0.007(2) 0.0065(19) 0.0043(19)
C5 0.033(2) 0.039(3) 0.049(3) -0.003(2) -0.002(2) 0.0073(19)
C6 0.033(2) 0.023(2) 0.055(3) 0.008(2) 0.002(2) -0.0013(18)
C7 0.024(2) 0.034(2) 0.033(2) 0.0079(18) 0.0074(18) -0.0069(18)
C8 0.025(2) 0.028(2) 0.027(2) -0.0058(16) -0.0011(17) -0.0071(16)
O1 0.0296(16) 0.0369(16) 0.0378(16) -0.0078(13) 0.0019(12) -0.0052(13)
O2 0.0332(15) 0.0370(17) 0.0398(18) -0.0061(13) -0.0009(14) 0.0012(14)
O3 0.0204(16) 0.090(3) 0.063(2) -0.038(2) 0.0018(15) -0.0016(15)
O4 0.210(8) 0.210(8) 0.210(8) 0.115(10) 0.115(10) 0.115(10)
C9 0.161(8) 0.161(8) 0.161(8) -0.069(6) -0.069(6) -0.069(6)

loop_
_atom_type_symbol
_atom_type_description
_atom_type_scat_dispersion_real
_atom_type_scat_dispersion_imag
_atom_type_scat_source
C C 0.0033 0.0016 'International Tables Vol C Tables 4.2.6.8 and 6.1.1.4'
H H 0.0000 0.0000 'International Tables Vol C Tables 4.2.6.8 and 6.1.1.4'
N N 0.0061 0.0033 'International Tables Vol C Tables 4.2.6.8 and 6.1.1.4'
O O 0.0106 0.0060 'International Tables Vol C Tables 4.2.6.8 and 6.1.1.4'
Gd Gd -0.1653 3.9035 'International Tables Vol C Tables 4.2.6.8 and 6.1.1.4'

loop_
_geom_angle_atom_site_label_1
_geom_angle_atom_site_label_2
_geom_angle_atom_site_label_3
_geom_angle
_geom_angle_site_symmetry_1
_geom_angle_site_symmetry_3
_geom_angle_publ_flag
O1 Gd1 O1 69.40(11) 8_645 11_556 ?
O1 Gd1 O1 69.40(11) 8_645 . ?
O1 Gd1 O1 69.40(11) 11_556 . ?
O1 Gd1 N2 76.83(10) 8_645 . ?
O1 Gd1 N2 119.47(9) 11_556 . ?
O1 Gd1 N2 138.92(9) . . ?
O1 Gd1 N2 119.47(9) 8_645 11_556 ?
O1 Gd1 N2 138.92(9) 11_556 11_556 ?
O1 Gd1 N2 76.83(10) . 11_556 ?
N2 Gd1 N2 101.30(8) . 11_556 ?
O1 Gd1 N2 138.92(9) 8_645 8_645 ?
O1 Gd1 N2 76.83(10) 11_556 8_645 ?
O1 Gd1 N2 119.47(9) . 8_645 ?
N2 Gd1 N2 101.30(9) . 8_645 ?
N2 Gd1 N2 101.30(8) 11_556 8_645 ?
O1 Gd1 O2 50.66(9) 8_645 8_645 ?
O1 Gd1 O2 115.70(9) 11_556 8_645 ?
O1 Gd1 O2 69.75(9) . 8_645 ?
N2 Gd1 O2 70.93(9) . 8_645 ?
N2 Gd1 O2 71.21(9) 11_556 8_645 ?
N2 Gd1 O2 167.23(10) 8_645 8_645 ?
O1 Gd1 O2 69.75(9) 8_645 11_556 ?
O1 Gd1 O2 50.66(9) 11_556 11_556 ?
O1 Gd1 O2 115.70(9) . 11_556 ?
N2 Gd1 O2 71.21(9) . 11_556 ?
N2 Gd1 O2 167.23(10) 11_556 11_556 ?
N2 Gd1 O2 70.93(9) 8_645 11_556 ?
O2 Gd1 O2 114.35(5) 8_645 11_556 ?
O1 Gd1 O2 115.70(9) 8_645 . ?
O1 Gd1 O2 69.75(9) 11_556 . ?
O1 Gd1 O2 50.66(9) . . ?
N2 Gd1 O2 167.23(10) . . ?
N2 Gd1 O2 70.93(9) 11_556 . ?
N2 Gd1 O2 71.21(9) 8_645 . ?
O2 Gd1 O2 114.35(5) 8_645 . ?
O2 Gd1 O2 114.35(5) 11_556 . ?
O1 Gd1 N1 138.90(7) 8_645 . ?
O1 Gd1 N1 138.90(7) 11_556 . ?
O1 Gd1 N1 138.90(7) . . ?
N2 Gd1 N1 63.24(7) . . ?
N2 Gd1 N1 63.24(7) 11_556 . ?
N2 Gd1 N1 63.24(7) 8_645 . ?
O2 Gd1 N1 103.99(7) 8_645 . ?
O2 Gd1 N1 103.99(7) 11_556 . ?
O2 Gd1 N1 103.99(7) . . ?
O1 Gd1 N4 25.39(9) 8_645 8_645 ?
O1 Gd1 N4 92.26(10) 11_556 8_645 ?
O1 Gd1 N4 66.34(9) . 8_645 ?
N2 Gd1 N4 73.07(9) . 8_645 ?
N2 Gd1 N4 95.07(10) 11_556 8_645 ?
N2 Gd1 N4 163.49(10) 8_645 8_645 ?
O2 Gd1 N4 25.30(9) 8_645 8_645 ?
O2 Gd1 N4 92.58(9) 11_556 8_645 ?
O2 Gd1 N4 116.95(9) . 8_645 ?
N1 Gd1 N4 124.03(7) . 8_645 ?
O1 Gd1 N4 66.34(9) 8_645 11_556 ?
O1 Gd1 N4 25.39(9) 11_556 11_556 ?
O1 Gd1 N4 92.26(10) . 11_556 ?
N2 Gd1 N4 95.07(10) . 11_556 ?
N2 Gd1 N4 163.49(10) 11_556 11_556 ?
N2 Gd1 N4 73.07(9) 8_645 11_556 ?
O2 Gd1 N4 116.95(9) 8_645 11_556 ?
O2 Gd1 N4 25.30(9) 11_556 11_556 ?
O2 Gd1 N4 92.58(9) . 11_556 ?
N1 Gd1 N4 124.03(7) . 11_556 ?
N4 Gd1 N4 91.73(10) 8_645 11_556 ?
C1 N1 C1 109.2(2) . 8_645 ?
C1 N1 C1 109.2(2) . 11_556 ?
C1 N1 C1 109.2(2) 8_645 11_556 ?
C1 N1 Gd1 109.8(2) . . ?
C1 N1 Gd1 109.8(2) 8_645 . ?
C1 N1 Gd1 109.8(2) 11_556 . ?
C2 N2 C8 105.0(3) . . ?
C2 N2 Gd1 118.1(2) . . ?
C8 N2 Gd1 136.8(2) . . ?
C2 N3 C3 107.5(3) . . ?
C2 N3 H3A 126.3 . . ?
C3 N3 H3A 126.3 . . ?
O3 N4 O2 122.3(4) . . ?
O3 N4 O1 120.4(3) . . ?
O2 N4 O1 117.3(3) . . ?
O3 N4 Gd1 175.4(3) . . ?
O2 N4 Gd1 60.46(18) . . ?
O1 N4 Gd1 56.96(18) . . ?
C2 C1 N1 107.8(3) . . ?
C2 C1 H1A 110.1 . . ?
N1 C1 H1A 110.1 . . ?
C2 C1 H1B 110.1 . . ?
N1 C1 H1B 110.1 . . ?
H1A C1 H1B 108.5 . . ?
N2 C2 N3 113.1(3) . . ?
N2 C2 C1 123.7(3) . . ?
N3 C2 C1 123.2(3) . . ?
N3 C3 C4 131.7(4) . . ?
N3 C3 C8 105.2(4) . . ?
C4 C3 C8 122.9(4) . . ?
C5 C4 C3 116.3(4) . . ?
C5 C4 H4A 121.9 . . ?
C3 C4 H4A 121.9 . . ?
C4 C5 C6 122.3(4) . . ?
C4 C5 H5A 118.9 . . ?
C6 C5 H5A 118.9 . . ?
C7 C6 C5 121.5(4) . . ?
C7 C6 H6A 119.2 . . ?
C5 C6 H6A 119.2 . . ?
C6 C7 C8 118.0(4) . . ?
C6 C7 H7A 121.0 . . ?
C8 C7 H7A 121.0 . . ?
C3 C8 N2 109.1(3) . . ?
C3 C8 C7 118.9(4) . . ?
N2 C8 C7 131.9(3) . . ?
N4 O1 Gd1 97.6(2) . . ?
N4 O2 Gd1 94.2(2) . . ?
O4 C9 H9 109.5 . . ?
O5 C10 O5 85.1(11) . 8_645 ?
O5 C10 O5 85.1(11) . 11_556 ?
O5 C10 O5 85.1(11) 8_645 11_556 ?
O5 C10 O5 94.9(11) . 23_764 ?
O5 C10 O5 94.9(11) 8_645 23_764 ?
O5 C10 O5 180.0(11) 11_556 23_764 ?
O5 C10 O5 94.9(11) . 20_675 ?
O5 C10 O5 180.0(12) 8_645 20_675 ?
O5 C10 O5 94.9(11) 11_556 20_675 ?
O5 C10 O5 85.1(11) 23_764 20_675 ?
O5 C10 O5 180.0(16) . 13_765 ?
O5 C10 O5 94.9(11) 8_645 13_765 ?
O5 C10 O5 94.9(11) 11_556 13_765 ?
O5 C10 O5 85.1(11) 23_764 13_765 ?
O5 C10 O5 85.1(11) 20_675 13_765 ?

loop_
_geom_bond_atom_site_label_1
_geom_bond_atom_site_label_2
_geom_bond_distance
_geom_bond_site_symmetry_2
_geom_bond_publ_flag
Gd1 O1 2.477(3) 8_645 ?
Gd1 O1 2.477(3) 11_556 ?
Gd1 O1 2.477(3) . ?
Gd1 N2 2.551(3) . ?
Gd1 N2 2.551(3) 11_556 ?
Gd1 N2 2.551(3) 8_645 ?
Gd1 O2 2.554(3) 8_645 ?
Gd1 O2 2.554(3) 11_556 ?
Gd1 O2 2.554(3) . ?
Gd1 N1 2.702(5) . ?
Gd1 N4 2.928(3) 8_645 ?
Gd1 N4 2.928(3) 11_556 ?
N1 C1 1.480(4) . ?
N1 C1 1.480(4) 8_645 ?
N1 C1 1.480(4) 11_556 ?
N2 C2 1.315(5) . ?
N2 C8 1.408(5) . ?
N3 C2 1.351(5) . ?
N3 C3 1.387(5) . ?
N3 H3A 0.8600 . ?
N4 O3 1.229(4) . ?
N4 O2 1.255(4) . ?
N4 O1 1.267(4) . ?
C1 C2 1.480(6) . ?
C1 H1A 0.9700 . ?
C1 H1B 0.9700 . ?
C3 C4 1.394(6) . ?
C3 C8 1.398(5) . ?
C4 C5 1.366(6) . ?
C4 H4A 0.9300 . ?
C5 C6 1.392(6) . ?
C5 H5A 0.9300 . ?
C6 C7 1.369(5) . ?
C6 H6A 0.9300 . ?
C7 C8 1.409(5) . ?
C7 H7A 0.9300 . ?
O4 C9 1.456(15) . ?
C9 H9 0.8200 . ?
O5 C10 1.504(15) . ?
C10 O5 1.504(15) 8_645 ?
C10 O5 1.504(15) 11_556 ?
C10 O5 1.504(15) 23_764 ?
C10 O5 1.504(15) 20_675 ?
C10 O5 1.504(15) 13_765 ?
